data_4502208
loop_
_publ_author_name
'Huang, Kun-Lin'
'Liu, Xi'
'Li, Ji-Kun'
'Ding, Yan-Wei'
'Chen, Xin'
'Zhang, Ming-Xing'
'Xu, Xiao-Bo'
'Song, Xiao-Jun'

_publ_section_title
;
 Three-Dimensional Metal(II)&#x2212;Organic Coordination Polymers from
 Binuclear, Trinuclear, and Polynuclear Clusters Bridged
 byp-Benzenediacrylates: Syntheses, Topologies, Photosensitive Properties,
 and Hydrogen Uptake
;
_journal_issue 4
_journal_name_full 'Crystal Growth &amp; Design'
_journal_page_first 1508
_journal_paper_doi 10.1021/cg900579s
_journal_volume 10
_journal_year 2010
_chemical_formula_sum 'C12 H8 O4 Pb'
_chemical_formula_weight 423.38
_chemical_name_systematic
; 
 ? 
;
_space_group_IT_number 15
_symmetry_cell_setting monoclinic
_symmetry_space_group_name_Hall '-C 2yc'
_symmetry_space_group_name_H-M 'C 1 2/c 1'
_atom_sites_solution_hydrogens geom
_atom_sites_solution_primary direct
_atom_sites_solution_secondary difmap
_audit_creation_method SHELXL-97
_cell_angle_alpha 90.00
_cell_angle_beta 96.237(5)
_cell_angle_gamma 90.00
_cell_formula_units_Z 4
_cell_length_a 24.800(8)
_cell_length_b 5.4672(17)
_cell_length_c 7.999(3)
_cell_measurement_temperature 293(2)
_cell_volume 1078.1(6)
_computing_cell_refinement 'Bruker XSCANS'
_computing_data_collection 'Bruker XSCANS'
_computing_data_reduction 'Bruker SHELXTL'
_computing_molecular_graphics 'Bruker SHELXTL'
_computing_publication_material 'Bruker SHELXTL'
_computing_structure_refinement 'SHELXL-97 (Sheldrick, 1997)'
_computing_structure_solution 'SHELXS-97 (Sheldrick, 1990)'
_diffrn_ambient_temperature 293(2)
_diffrn_measured_fraction_theta_full 0.999
_diffrn_measured_fraction_theta_max 0.999
_diffrn_measurement_device_type 'Bruker P4'
_diffrn_measurement_method '\w scans'
_diffrn_radiation_monochromator graphite
_diffrn_radiation_source 'fine-focus sealed tube'
_diffrn_radiation_type MoK\a
_diffrn_radiation_wavelength 0.71073
_diffrn_reflns_av_R_equivalents 0.0217
_diffrn_reflns_av_sigmaI/netI 0.0259
_diffrn_reflns_limit_h_max 29
_diffrn_reflns_limit_h_min -28
_diffrn_reflns_limit_k_max 5
_diffrn_reflns_limit_k_min -6
_diffrn_reflns_limit_l_max 9
_diffrn_reflns_limit_l_min -9
_diffrn_reflns_number 2717
_diffrn_reflns_theta_full 25.35
_diffrn_reflns_theta_max 25.35
_diffrn_reflns_theta_min 3.31
_exptl_absorpt_coefficient_mu 15.647
_exptl_absorpt_correction_T_max 0.209
_exptl_absorpt_correction_T_min 0.062
_exptl_absorpt_correction_type multi-scan
_exptl_absorpt_process_details sadabs
_exptl_crystal_density_diffrn 2.609
_exptl_crystal_density_method 'not measured'
_exptl_crystal_F_000 776
_exptl_crystal_size_max 0.45
_exptl_crystal_size_mid 0.16
_exptl_crystal_size_min 0.10
_refine_diff_density_max 0.566
_refine_diff_density_min -0.534
_refine_diff_density_rms 0.095
_refine_ls_extinction_method none
_refine_ls_goodness_of_fit_ref 1.030
_refine_ls_hydrogen_treatment constr
_refine_ls_matrix_type full
_refine_ls_number_parameters 82
_refine_ls_number_reflns 987
_refine_ls_number_restraints 0
_refine_ls_restrained_S_all 1.030
_refine_ls_R_factor_all 0.0160
_refine_ls_R_factor_gt 0.0151
_refine_ls_shift/su_max 0.002
_refine_ls_shift/su_mean 0.000
_refine_ls_structure_factor_coef Fsqd
_refine_ls_weighting_details 'calc w=1/[\s^2^(Fo^2^)+(0.0156P)^2^+0.0000P] where P=(Fo^2^+2Fc^2^)/3'
_refine_ls_weighting_scheme calc
_refine_ls_wR_factor_gt 0.0326
_refine_ls_wR_factor_ref 0.0329
_reflns_number_gt 959
_reflns_number_total 988
_reflns_threshold_expression >2sigma(I)
_cod_data_source_file cg900579s_si_004.cif
_cod_data_source_block Pb(pbda)
_cod_depositor_comments
;
The following automatic conversions were performed:

'_symmetry_cell_setting' value 'Monoclinic' changed to 'monoclinic'
according to /home/saulius/struct/CIF-dictionaries/cif_core.dic
dictionary named 'cif_core.dic' version 2.4.2 from 2011-04-26.

Automatic conversion script
Id: cif_fix_values 1715 2011-07-08 13:25:40Z adriana 
;
_cod_original_sg_symbol_H-M C2/c
_cod_database_code 4502208

loop_
_symmetry_equiv_pos_as_xyz
'x, y, z'
'-x, y, -z+1/2'
'x+1/2, y+1/2, z'
'-x+1/2, y+1/2, -z+1/2'
'-x, -y, -z'
'x, -y, z-1/2'
'-x+1/2, -y+1/2, -z'
'x+1/2, -y+1/2, z-1/2'

loop_
_atom_site_label
_atom_site_type_symbol
_atom_site_fract_x
_atom_site_fract_y
_atom_site_fract_z
_atom_site_U_iso_or_equiv
_atom_site_adp_type
_atom_site_occupancy
_atom_site_symmetry_multiplicity
_atom_site_calc_flag
_atom_site_refinement_flags
Pb1 Pb 1.0000 1.14220(3) 0.2500 0.02621(8) Uani 1 2 d S
O1 O 0.91454(11) 0.9135(5) 0.2405(4) 0.0429(7) Uani 1 1 d .
O2 O 0.97201(11) 0.7935(5) 0.0668(3) 0.0334(6) Uani 1 1 d .
C1 C 0.92680(15) 0.7717(7) 0.1274(5) 0.0284(8) Uani 1 1 d .
C2 C 0.88901(15) 0.5746(7) 0.0623(5) 0.0320(8) Uani 1 1 d .
H2A H 0.9001 0.4591 -0.0101 0.061(14) Uiso 1 1 d R
C3 C 0.83887(16) 0.5698(7) 0.1055(5) 0.0331(9) Uani 1 1 d .
H3A H 0.8312 0.6881 0.1813 0.046(13) Uiso 1 1 d R
C4 C 0.79447(15) 0.4001(6) 0.0533(4) 0.0283(8) Uani 1 1 d .
C5 C 0.80222(16) 0.1810(6) -0.0291(5) 0.0307(8) Uani 1 1 d .
H5A H 0.8369 0.1331 -0.0490 0.028(10) Uiso 1 1 d R
C6 C 0.75836(15) 0.0354(7) -0.0819(5) 0.0325(9) Uani 1 1 d .
H6A H 0.7639 -0.1107 -0.1364 0.068(16) Uiso 1 1 d R

loop_
_atom_site_aniso_label
_atom_site_aniso_U_11
_atom_site_aniso_U_22
_atom_site_aniso_U_33
_atom_site_aniso_U_23
_atom_site_aniso_U_13
_atom_site_aniso_U_12
Pb1 0.02001(12) 0.02845(12) 0.02929(12) 0.000 -0.00139(7) 0.000
O1 0.0260(16) 0.0503(16) 0.0530(18) -0.0184(15) 0.0075(13) -0.0110(13)
O2 0.0253(15) 0.0458(15) 0.0300(14) -0.0022(11) 0.0064(11) -0.0127(12)
C1 0.023(2) 0.035(2) 0.0263(19) 0.0052(16) -0.0009(15) -0.0035(16)
C2 0.024(2) 0.038(2) 0.034(2) -0.0025(17) 0.0009(16) -0.0085(17)
C3 0.033(2) 0.036(2) 0.030(2) -0.0034(17) 0.0029(16) -0.0073(18)
C4 0.022(2) 0.034(2) 0.0278(19) 0.0024(15) -0.0019(15) -0.0091(16)
C5 0.020(2) 0.038(2) 0.034(2) -0.0014(16) 0.0046(16) -0.0045(16)
C6 0.029(2) 0.033(2) 0.036(2) -0.0030(17) 0.0056(17) -0.0043(17)

loop_
_atom_type_symbol
_atom_type_description
_atom_type_scat_dispersion_real
_atom_type_scat_dispersion_imag
_atom_type_scat_source
C C 0.0033 0.0016 'International Tables Vol C Tables 4.2.6.8 and 6.1.1.4'
H H 0.0000 0.0000 'International Tables Vol C Tables 4.2.6.8 and 6.1.1.4'
O O 0.0106 0.0060 'International Tables Vol C Tables 4.2.6.8 and 6.1.1.4'
Pb Pb -3.3944 10.1111 'International Tables Vol C Tables 4.2.6.8 and 6.1.1.4'

loop_
_geom_angle_atom_site_label_1
_geom_angle_atom_site_label_2
_geom_angle_atom_site_label_3
_geom_angle
_geom_angle_site_symmetry_1
_geom_angle_site_symmetry_3
O1 Pb1 O1 118.76(14) . 2_755
O1 Pb1 O2 53.11(9) . .
O1 Pb1 O2 79.07(10) 2_755 .
O1 Pb1 O2 79.07(10) . 2_755
O1 Pb1 O2 53.11(9) 2_755 2_755
O2 Pb1 O2 78.29(13) . 2_755
O1 Pb1 O2 110.10(9) . 5_775
O1 Pb1 O2 77.75(9) 2_755 5_775
O2 Pb1 O2 68.24(9) . 5_775
O2 Pb1 O2 124.82(8) 2_755 5_775
O1 Pb1 O2 77.75(9) . 6_576
O1 Pb1 O2 110.10(9) 2_755 6_576
O2 Pb1 O2 124.82(8) . 6_576
O2 Pb1 O2 68.24(9) 2_755 6_576
O2 Pb1 O2 165.16(11) 5_775 6_576
O1 Pb1 C1 26.31(10) . .
O1 Pb1 C1 99.54(11) 2_755 .
O2 Pb1 C1 26.79(9) . .
O2 Pb1 C1 77.29(10) 2_755 .
O2 Pb1 C1 89.35(9) 5_775 .
O2 Pb1 C1 101.34(10) 6_576 .
O1 Pb1 C1 99.54(11) . 2_755
O1 Pb1 C1 26.31(10) 2_755 2_755
O2 Pb1 C1 77.29(10) . 2_755
O2 Pb1 C1 26.79(9) 2_755 2_755
O2 Pb1 C1 101.34(10) 5_775 2_755
O2 Pb1 C1 89.35(9) 6_576 2_755
C1 Pb1 C1 88.33(15) . 2_755
C1 O1 Pb1 93.5(2) . .
C1 O2 Pb1 92.8(2) . .
C1 O2 Pb1 133.6(2) . 5_775
Pb1 O2 Pb1 111.76(9) . 5_775
O1 C1 O2 120.6(3) . .
O1 C1 C2 120.6(3) . .
O2 C1 C2 118.8(3) . .
O1 C1 Pb1 60.20(19) . .
O2 C1 Pb1 60.40(18) . .
C2 C1 Pb1 179.1(3) . .
C3 C2 C1 119.8(4) . .
C2 C3 C4 129.4(4) . .
C5 C4 C6 118.4(3) . 7_655
C5 C4 C3 122.8(3) . .
C6 C4 C3 118.8(3) 7_655 .
C6 C5 C4 119.9(4) . .
C5 C6 C4 121.8(4) . 7_655

loop_
_geom_bond_atom_site_label_1
_geom_bond_atom_site_label_2
_geom_bond_distance
_geom_bond_site_symmetry_2
Pb1 O1 2.455(3) .
Pb1 O1 2.455(3) 2_755
Pb1 O2 2.458(3) .
Pb1 O2 2.458(3) 2_755
Pb1 O2 2.722(3) 5_775
Pb1 O2 2.722(3) 6_576
Pb1 C1 2.824(4) .
Pb1 C1 2.824(4) 2_755
O1 C1 1.254(5) .
O2 C1 1.274(4) .
O2 Pb1 2.722(3) 5_775
C1 C2 1.485(5) .
C2 C3 1.327(5) .
C3 C4 1.465(5) .
C4 C5 1.391(5) .
C4 C6 1.400(5) 7_655
C5 C6 1.377(5) .
C6 C4 1.400(5) 7_655
